data_1529575
loop_
_publ_author_name
'Averdunk, F.'
'Hoppe, R.'

_publ_section_title
;
 Cs3 Ge F7 - Ein Neues Fluorogermanat(IV)
;
_journal_name_full 'Journal of the Less-Common Metals'
_journal_page_first 137
_journal_page_last 145
_journal_volume 146
_journal_year 1989
_chemical_formula_sum 'Cs3 F7 Ge'
_chemical_name_systematic 'Cs3 (Ge F7)'
_space_group_IT_number 127
_symmetry_space_group_name_Hall '-P 4 2ab'
_symmetry_space_group_name_H-M 'P 4/m b m'
_cell_angle_alpha 90
_cell_angle_beta 90
_cell_angle_gamma 90
_cell_formula_units_Z 2
_cell_length_a 8.402
_cell_length_b 8.402
_cell_length_c 6.253
_cell_volume 441.422
_citation_journal_id_ASTM JCOMAH
_cod_data_source_file Averdunk_JCOMAH_1989_1796.cif
_cod_data_source_block Cs3F7Ge1
_cod_original_cell_volume 441.4218
_cod_original_formula_sum 'Cs3 F7 Ge1'
_cod_database_code 1529575

loop_
_symmetry_equiv_pos_as_xyz
x,y,z
-y,x,z
-x,-y,z
y,-x,z
x+1/2,-y+1/2,-z
y+1/2,x+1/2,-z
-x+1/2,y+1/2,-z
-y+1/2,-x+1/2,-z
-x,-y,-z
y,-x,-z
x,y,-z
-y,x,-z
-x-1/2,y-1/2,z
-y-1/2,-x-1/2,z
x-1/2,-y-1/2,z
y-1/2,x-1/2,z

loop_
_atom_site_label
_atom_site_type_symbol
_atom_site_fract_x
_atom_site_fract_y
_atom_site_fract_z
_atom_site_occupancy
_atom_site_U_iso_or_equiv
F1 F-1 0.3503 -0.1497 0 1 0.0
Cs2 Cs+1 0.30344 -0.19656 0.5 1 0.0
F3 F-1 0 0 0.5 1 0.0
F2 F-1 0.1043 -0.3957 0.2042 1 0.0
Ge1 Ge+4 0 0.5 0 1 0.0
Cs1 Cs+1 0 0 0 1 0.0
